data_2230427
loop_
_publ_author_name
'Zhang, Dongxue'
'Deng, Cong'
'Yang, Yan'

_publ_section_title
;
 Methyl
 3-(4-chlorophenyl)-2-(1,3-dimethyl-2,5-dioxo-4-phenylimidazolidin-4-yl)-3-oxopropanoate
;
_journal_coeditor_code NC2228
_journal_issue 6
_journal_name_full 'Acta Crystallographica Section E'
_journal_page_first o1508
_journal_paper_doi 10.1107/S1600536811018733
_journal_volume 67
_journal_year 2011
_chemical_formula_iupac 'C21 H19 Cl N2 O5'
_chemical_formula_moiety 'C21 H19 Cl N2 O5'
_chemical_formula_sum 'C21 H19 Cl N2 O5'
_chemical_formula_weight 414.83
_chemical_name_systematic
;
Methyl 3-(4-chlorophenyl)-2-(1,3-dimethyl-2,5-dioxo-4-phenylimidazolidin-
4-yl)-3-oxopropanoate
;
_space_group_IT_number 14
_symmetry_cell_setting monoclinic
_symmetry_space_group_name_Hall '-P 2yn'
_symmetry_space_group_name_H-M 'P 1 21/n 1'
_atom_sites_solution_hydrogens geom
_atom_sites_solution_primary direct
_atom_sites_solution_secondary difmap
_audit_creation_method SHELXL-97
_cell_angle_alpha 90.00
_cell_angle_beta 101.731(2)
_cell_angle_gamma 90.00
_cell_formula_units_Z 4
_cell_length_a 11.4644(11)
_cell_length_b 12.0231(12)
_cell_length_c 15.1184(15)
_cell_measurement_reflns_used 6439
_cell_measurement_temperature 298(2)
_cell_measurement_theta_max 27.82
_cell_measurement_theta_min 2.18
_cell_volume 2040.4(3)
_computing_cell_refinement 'SAINT (Bruker, 1999)'
_computing_data_collection 'SMART (Bruker, 1997)'
_computing_data_reduction 'SAINT (Bruker, 1999)'
_computing_molecular_graphics 'SHELXTL (Sheldrick, 2008)'
_computing_publication_material 'SHELXTL (Sheldrick, 2008)'
_computing_structure_refinement 'SHELXL97 (Sheldrick, 2008)'
_computing_structure_solution 'SHELXS97 (Sheldrick, 2008)'
_diffrn_ambient_temperature 298(2)
_diffrn_measured_fraction_theta_full 0.999
_diffrn_measured_fraction_theta_max 0.999
_diffrn_measurement_device_type 'Bruker SMART CCD area-detector'
_diffrn_measurement_method '\f and \w'
_diffrn_radiation_monochromator graphite
_diffrn_radiation_source 'fine-focus sealed tube'
_diffrn_radiation_type MoK\a
_diffrn_radiation_wavelength 0.71073
_diffrn_reflns_av_R_equivalents 0.0594
_diffrn_reflns_av_sigmaI/netI 0.0335
_diffrn_reflns_limit_h_max 14
_diffrn_reflns_limit_h_min -14
_diffrn_reflns_limit_k_max 14
_diffrn_reflns_limit_k_min -14
_diffrn_reflns_limit_l_max 18
_diffrn_reflns_limit_l_min -18
_diffrn_reflns_number 21013
_diffrn_reflns_theta_full 26.00
_diffrn_reflns_theta_max 26.00
_diffrn_reflns_theta_min 2.04
_exptl_absorpt_coefficient_mu 0.222
_exptl_absorpt_correction_type none
_exptl_crystal_colour colourless
_exptl_crystal_density_diffrn 1.350
_exptl_crystal_density_method 'not measured'
_exptl_crystal_description block
_exptl_crystal_F_000 864
_exptl_crystal_size_max 0.40
_exptl_crystal_size_mid 0.30
_exptl_crystal_size_min 0.20
_refine_diff_density_max 0.318
_refine_diff_density_min -0.218
_refine_ls_extinction_method none
_refine_ls_goodness_of_fit_ref 1.174
_refine_ls_hydrogen_treatment constr
_refine_ls_matrix_type full
_refine_ls_number_parameters 265
_refine_ls_number_reflns 4007
_refine_ls_number_restraints 0
_refine_ls_restrained_S_all 1.174
_refine_ls_R_factor_all 0.0776
_refine_ls_R_factor_gt 0.0694
_refine_ls_shift/su_max 0.001
_refine_ls_shift/su_mean 0.000
_refine_ls_structure_factor_coef Fsqd
_refine_ls_weighting_details 'calc w=1/[\s^2^(Fo^2^)+(0.0623P)^2^+1.2007P] where P=(Fo^2^+2Fc^2^)/3'
_refine_ls_weighting_scheme calc
_refine_ls_wR_factor_gt 0.1583
_refine_ls_wR_factor_ref 0.1636
_reflns_number_gt 3573
_reflns_number_total 4007
_reflns_threshold_expression I>2\s(I)
_cod_data_source_file nc2228.cif
_cod_data_source_block I
_cod_original_sg_symbol_H-M 'P 21/n'
_cod_database_code 2230427
_cod_database_fobs_code 2230427

loop_
_symmetry_equiv_pos_as_xyz
'x, y, z'
'-x+1/2, y+1/2, -z+1/2'
'-x, -y, -z'
'x-1/2, -y-1/2, z-1/2'

loop_
_atom_site_type_symbol
_atom_site_label
_atom_site_fract_x
_atom_site_fract_y
_atom_site_fract_z
_atom_site_U_iso_or_equiv
_atom_site_adp_type
_atom_site_calc_flag
_atom_site_refinement_flags
_atom_site_occupancy
_atom_site_symmetry_multiplicity
_atom_site_disorder_assembly
_atom_site_disorder_group
C C1 0.6491(2) 0.2716(2) 0.94021(16) 0.0355(5) Uani d . 1 1 . .
C C2 0.6948(3) 0.3041(2) 1.02851(18) 0.0487(7) Uani d . 1 1 . .
H H2 0.7238 0.2505 1.0718 0.058 Uiso calc R 1 1 . .
C C3 0.6979(3) 0.4144(3) 1.05292(19) 0.0551(8) Uani d . 1 1 . .
H H3 0.7286 0.4356 1.1122 0.066 Uiso calc R 1 1 . .
C C4 0.6548(2) 0.4928(2) 0.9885(2) 0.0482(7) Uani d . 1 1 . .
C C5 0.6083(3) 0.4641(2) 0.90104(19) 0.0493(7) Uani d . 1 1 . .
H H5 0.5786 0.5183 0.8585 0.059 Uiso calc R 1 1 . .
C C6 0.6058(2) 0.3535(2) 0.87671(17) 0.0443(6) Uani d . 1 1 . .
H H6 0.5750 0.3333 0.8172 0.053 Uiso calc R 1 1 . .
C C7 0.6478(2) 0.1512(2) 0.91874(15) 0.0350(5) Uani d . 1 1 . .
C C8 0.6010(2) 0.1162(2) 0.81994(15) 0.0344(5) Uani d . 1 1 . .
H H8 0.6337 0.1691 0.7821 0.041 Uiso calc R 1 1 . .
C C9 0.4663(2) 0.1244(2) 0.79297(18) 0.0437(6) Uani d . 1 1 . .
C C10 0.2854(3) 0.1228(4) 0.8447(3) 0.0785(11) Uani d . 1 1 . .
H H10A 0.2548 0.1872 0.8102 0.118 Uiso calc R 1 1 . .
H H10B 0.2578 0.1223 0.9006 0.118 Uiso calc R 1 1 . .
H H10C 0.2582 0.0569 0.8109 0.118 Uiso calc R 1 1 . .
C C11 0.6383(2) -0.0019(2) 0.79438(15) 0.0347(5) Uani d . 1 1 . .
C C12 0.6180(2) -0.0061(2) 0.69012(16) 0.0378(6) Uani d . 1 1 . .
C C13 0.5134(2) -0.1486(2) 0.7368(2) 0.0483(7) Uani d . 1 1 . .
C C14 0.5159(3) -0.1377(3) 0.5715(2) 0.0702(10) Uani d . 1 1 . .
H H14A 0.4433 -0.1012 0.5435 0.105 Uiso calc R 1 1 . .
H H14B 0.5033 -0.2166 0.5712 0.105 Uiso calc R 1 1 . .
H H14C 0.5771 -0.1207 0.5386 0.105 Uiso calc R 1 1 . .
C C15 0.5383(3) -0.1235(3) 0.9003(2) 0.0591(8) Uani d . 1 1 . .
H H15A 0.5019 -0.1958 0.8957 0.089 Uiso calc R 1 1 . .
H H15B 0.4867 -0.0708 0.9207 0.089 Uiso calc R 1 1 . .
H H15C 0.6130 -0.1263 0.9426 0.089 Uiso calc R 1 1 . .
C C16 0.7700(2) -0.0284(2) 0.82963(15) 0.0352(5) Uani d . 1 1 . .
C C17 0.8069(3) -0.1364(2) 0.85344(17) 0.0442(6) Uani d . 1 1 . .
H H17 0.7505 -0.1925 0.8509 0.053 Uiso calc R 1 1 . .
C C18 0.9261(3) -0.1613(3) 0.88070(19) 0.0548(7) Uani d . 1 1 . .
H H18 0.9493 -0.2339 0.8966 0.066 Uiso calc R 1 1 . .
C C19 1.0107(3) -0.0798(3) 0.8845(2) 0.0615(8) Uani d . 1 1 . .
H H19 1.0910 -0.0964 0.9040 0.074 Uiso calc R 1 1 . .
C C20 0.9752(3) 0.0270(3) 0.8592(2) 0.0607(8) Uani d . 1 1 . .
H H20 1.0322 0.0823 0.8606 0.073 Uiso calc R 1 1 . .
C C21 0.8562(2) 0.0526(2) 0.83176(19) 0.0457(6) Uani d . 1 1 . .
H H21 0.8336 0.1250 0.8146 0.055 Uiso calc R 1 1 . .
Cl Cl1 0.66072(9) 0.63209(7) 1.01981(7) 0.0773(3) Uani d . 1 1 . .
N N1 0.5525(2) -0.0993(2) 0.66416(14) 0.0480(6) Uani d . 1 1 . .
N N2 0.55847(19) -0.08964(18) 0.81188(14) 0.0425(5) Uani d . 1 1 . .
O O1 0.68288(17) 0.08220(15) 0.97634(11) 0.0474(5) Uani d . 1 1 . .
O O2 0.41472(16) 0.12565(17) 0.86363(13) 0.0524(5) Uani d . 1 1 . .
O O3 0.41480(19) 0.1265(2) 0.71633(14) 0.0767(7) Uani d . 1 1 . .
O O4 0.65545(17) 0.05911(16) 0.64252(12) 0.0486(5) Uani d . 1 1 . .
O O5 0.4498(2) -0.22967(19) 0.73042(17) 0.0748(7) Uani d . 1 1 . .

loop_
_atom_site_aniso_label
_atom_site_aniso_U_11
_atom_site_aniso_U_22
_atom_site_aniso_U_33
_atom_site_aniso_U_12
_atom_site_aniso_U_13
_atom_site_aniso_U_23
C1 0.0306(12) 0.0426(13) 0.0341(12) -0.0007(10) 0.0082(9) -0.0021(10)
C2 0.0519(16) 0.0500(16) 0.0380(14) 0.0056(13) -0.0052(12) -0.0034(12)
C3 0.0582(18) 0.0561(17) 0.0433(15) 0.0039(14) -0.0077(13) -0.0166(13)
C4 0.0420(14) 0.0442(15) 0.0596(17) -0.0026(12) 0.0135(13) -0.0134(13)
C5 0.0577(17) 0.0422(15) 0.0504(16) 0.0018(13) 0.0165(13) 0.0041(12)
C6 0.0520(15) 0.0484(15) 0.0325(13) -0.0016(12) 0.0086(11) -0.0028(11)
C7 0.0290(12) 0.0449(13) 0.0312(12) 0.0007(10) 0.0064(9) -0.0012(10)
C8 0.0341(12) 0.0382(13) 0.0310(12) -0.0004(10) 0.0065(9) -0.0027(10)
C9 0.0386(14) 0.0498(15) 0.0397(14) 0.0030(11) 0.0005(11) -0.0070(12)
C10 0.0333(16) 0.119(3) 0.082(2) 0.0004(18) 0.0098(15) -0.023(2)
C11 0.0357(12) 0.0376(13) 0.0316(12) -0.0044(10) 0.0087(10) -0.0019(10)
C12 0.0358(13) 0.0432(14) 0.0343(13) 0.0058(11) 0.0066(10) -0.0043(11)
C13 0.0426(15) 0.0441(15) 0.0574(17) -0.0059(12) 0.0084(12) -0.0077(13)
C14 0.084(2) 0.073(2) 0.0471(18) -0.0079(18) -0.0021(16) -0.0221(16)
C15 0.072(2) 0.0542(17) 0.0597(19) -0.0116(15) 0.0324(16) 0.0037(14)
C16 0.0392(13) 0.0381(13) 0.0286(11) 0.0018(10) 0.0080(10) -0.0029(10)
C17 0.0537(16) 0.0414(14) 0.0381(14) 0.0002(12) 0.0104(12) 0.0021(11)
C18 0.0620(19) 0.0526(17) 0.0472(16) 0.0210(15) 0.0047(13) 0.0053(13)
C19 0.0415(16) 0.074(2) 0.0642(19) 0.0140(15) -0.0004(14) -0.0005(16)
C20 0.0378(15) 0.065(2) 0.077(2) -0.0027(14) 0.0069(14) -0.0041(16)
C21 0.0388(14) 0.0416(14) 0.0568(16) 0.0012(11) 0.0102(12) 0.0016(12)
Cl1 0.0874(7) 0.0451(4) 0.0994(7) -0.0030(4) 0.0187(5) -0.0212(4)
N1 0.0512(13) 0.0505(13) 0.0394(12) -0.0044(11) 0.0023(10) -0.0118(10)
N2 0.0428(12) 0.0443(12) 0.0424(12) -0.0103(9) 0.0132(9) -0.0039(10)
O1 0.0588(12) 0.0461(10) 0.0353(10) 0.0056(9) 0.0046(8) 0.0028(8)
O2 0.0337(10) 0.0734(14) 0.0498(11) 0.0006(9) 0.0076(8) -0.0116(10)
O3 0.0454(12) 0.133(2) 0.0455(12) 0.0053(13) -0.0058(9) -0.0075(13)
O4 0.0559(11) 0.0557(11) 0.0364(10) 0.0022(9) 0.0147(8) 0.0041(8)
O5 0.0732(15) 0.0613(14) 0.0883(17) -0.0323(12) 0.0122(13) -0.0147(12)

loop_
_atom_type_symbol
_atom_type_description
_atom_type_scat_dispersion_real
_atom_type_scat_dispersion_imag
_atom_type_scat_source
C C 0.0033 0.0016 'International Tables Vol C Tables 4.2.6.8 and 6.1.1.4'
H H 0.0000 0.0000 'International Tables Vol C Tables 4.2.6.8 and 6.1.1.4'
N N 0.0061 0.0033 'International Tables Vol C Tables 4.2.6.8 and 6.1.1.4'
O O 0.0106 0.0060 'International Tables Vol C Tables 4.2.6.8 and 6.1.1.4'
Cl Cl 0.1484 0.1585 'International Tables Vol C Tables 4.2.6.8 and 6.1.1.4'

loop_
_geom_angle_atom_site_label_1
_geom_angle_atom_site_label_2
_geom_angle_atom_site_label_3
_geom_angle_site_symmetry_1
_geom_angle_site_symmetry_3
_geom_angle
_geom_angle_publ_flag
C2 C1 C6 . . 118.4(2) ?
C2 C1 C7 . . 118.1(2) ?
C6 C1 C7 . . 123.5(2) ?
C3 C2 C1 . . 120.9(3) ?
C3 C2 H2 . . 119.5 ?
C1 C2 H2 . . 119.5 ?
C4 C3 C2 . . 119.1(3) ?
C4 C3 H3 . . 120.5 ?
C2 C3 H3 . . 120.5 ?
C5 C4 C3 . . 121.8(3) ?
C5 C4 Cl1 . . 119.5(2) ?
C3 C4 Cl1 . . 118.7(2) ?
C4 C5 C6 . . 119.0(3) ?
C4 C5 H5 . . 120.5 ?
C6 C5 H5 . . 120.5 ?
C5 C6 C1 . . 120.8(2) ?
C5 C6 H6 . . 119.6 ?
C1 C6 H6 . . 119.6 ?
O1 C7 C1 . . 121.6(2) ?
O1 C7 C8 . . 120.6(2) ?
C1 C7 C8 . . 117.7(2) ?
C9 C8 C7 . . 112.17(19) ?
C9 C8 C11 . . 107.97(19) ?
C7 C8 C11 . . 115.58(19) ?
C9 C8 H8 . . 106.9 ?
C7 C8 H8 . . 106.9 ?
C11 C8 H8 . . 106.9 ?
O3 C9 O2 . . 124.9(3) ?
O3 C9 C8 . . 122.7(2) ?
O2 C9 C8 . . 112.4(2) ?
O2 C10 H10A . . 109.5 ?
O2 C10 H10B . . 109.5 ?
H10A C10 H10B . . 109.5 ?
O2 C10 H10C . . 109.5 ?
H10A C10 H10C . . 109.5 ?
H10B C10 H10C . . 109.5 ?
N2 C11 C16 . . 113.5(2) ?
N2 C11 C12 . . 101.05(18) ?
C16 C11 C12 . . 106.35(18) ?
N2 C11 C8 . . 113.72(19) ?
C16 C11 C8 . . 113.95(19) ?
C12 C11 C8 . . 106.94(19) ?
O4 C12 N1 . . 127.4(2) ?
O4 C12 C11 . . 126.2(2) ?
N1 C12 C11 . . 106.3(2) ?
O5 C13 N2 . . 127.8(3) ?
O5 C13 N1 . . 124.2(3) ?
N2 C13 N1 . . 108.0(2) ?
N1 C14 H14A . . 109.5 ?
N1 C14 H14B . . 109.5 ?
H14A C14 H14B . . 109.5 ?
N1 C14 H14C . . 109.5 ?
H14A C14 H14C . . 109.5 ?
H14B C14 H14C . . 109.5 ?
N2 C15 H15A . . 109.5 ?
N2 C15 H15B . . 109.5 ?
H15A C15 H15B . . 109.5 ?
N2 C15 H15C . . 109.5 ?
H15A C15 H15C . . 109.5 ?
H15B C15 H15C . . 109.5 ?
C21 C16 C17 . . 118.3(2) ?
C21 C16 C11 . . 120.7(2) ?
C17 C16 C11 . . 120.8(2) ?
C18 C17 C16 . . 120.8(3) ?
C18 C17 H17 . . 119.6 ?
C16 C17 H17 . . 119.6 ?
C19 C18 C17 . . 120.5(3) ?
C19 C18 H18 . . 119.8 ?
C17 C18 H18 . . 119.8 ?
C18 C19 C20 . . 119.2(3) ?
C18 C19 H19 . . 120.4 ?
C20 C19 H19 . . 120.4 ?
C19 C20 C21 . . 120.7(3) ?
C19 C20 H20 . . 119.6 ?
C21 C20 H20 . . 119.6 ?
C20 C21 C16 . . 120.5(3) ?
C20 C21 H21 . . 119.7 ?
C16 C21 H21 . . 119.7 ?
C12 N1 C13 . . 111.6(2) ?
C12 N1 C14 . . 125.0(3) ?
C13 N1 C14 . . 123.1(2) ?
C13 N2 C11 . . 112.1(2) ?
C13 N2 C15 . . 121.2(2) ?
C11 N2 C15 . . 126.2(2) ?
C9 O2 C10 . . 116.6(2) ?

loop_
_geom_bond_atom_site_label_1
_geom_bond_atom_site_label_2
_geom_bond_site_symmetry_2
_geom_bond_distance
_geom_bond_publ_flag
C1 C2 . 1.387(3) ?
C1 C6 . 1.394(4) ?
C1 C7 . 1.483(3) ?
C2 C3 . 1.375(4) ?
C2 H2 . 0.9300 ?
C3 C4 . 1.373(4) ?
C3 H3 . 0.9300 ?
C4 C5 . 1.366(4) ?
C4 Cl1 . 1.738(3) ?
C5 C6 . 1.378(4) ?
C5 H5 . 0.9300 ?
C6 H6 . 0.9300 ?
C7 O1 . 1.211(3) ?
C7 C8 . 1.540(3) ?
C8 C9 . 1.518(3) ?
C8 C11 . 1.554(3) ?
C8 H8 . 0.9800 ?
C9 O3 . 1.189(3) ?
C9 O2 . 1.322(3) ?
C10 O2 . 1.452(3) ?
C10 H10A . 0.9600 ?
C10 H10B . 0.9600 ?
C10 H10C . 0.9600 ?
C11 N2 . 1.456(3) ?
C11 C16 . 1.529(3) ?
C11 C12 . 1.547(3) ?
C12 O4 . 1.201(3) ?
C12 N1 . 1.361(3) ?
C13 O5 . 1.209(3) ?
C13 N2 . 1.348(3) ?
C13 N1 . 1.400(4) ?
C14 N1 . 1.453(3) ?
C14 H14A . 0.9600 ?
C14 H14B . 0.9600 ?
C14 H14C . 0.9600 ?
C15 N2 . 1.460(3) ?
C15 H15A . 0.9600 ?
C15 H15B . 0.9600 ?
C15 H15C . 0.9600 ?
C16 C21 . 1.384(4) ?
C16 C17 . 1.390(3) ?
C17 C18 . 1.377(4) ?
C17 H17 . 0.9300 ?
C18 C19 . 1.372(5) ?
C18 H18 . 0.9300 ?
C19 C20 . 1.377(5) ?
C19 H19 . 0.9300 ?
C20 C21 . 1.378(4) ?
C20 H20 . 0.9300 ?
C21 H21 . 0.9300 ?

loop_
_geom_hbond_atom_site_label_D
_geom_hbond_atom_site_label_H
_geom_hbond_atom_site_label_A
_geom_hbond_site_symmetry_A
_geom_hbond_distance_DH
_geom_hbond_distance_HA
_geom_hbond_distance_DA
_geom_hbond_angle_DHA
C3 H3 O3 4_666 0.93 2.49 3.168(3) 129
C10 H10A O5 2_556 0.96 2.51 3.235(4) 132
C15 H15B O2 . 0.96 2.59 3.312(4) 132

loop_
_geom_torsion_atom_site_label_1
_geom_torsion_atom_site_label_2
_geom_torsion_atom_site_label_3
_geom_torsion_atom_site_label_4
_geom_torsion_site_symmetry_1
_geom_torsion_site_symmetry_2
_geom_torsion_site_symmetry_3
_geom_torsion_site_symmetry_4
_geom_torsion
_geom_torsion_publ_flag
C6 C1 C2 C3 . . . . -0.2(4) ?
C7 C1 C2 C3 . . . . -179.6(3) ?
C1 C2 C3 C4 . . . . 0.0(5) ?
C2 C3 C4 C5 . . . . 0.5(5) ?
C2 C3 C4 Cl1 . . . . -179.2(2) ?
C3 C4 C5 C6 . . . . -0.8(4) ?
Cl1 C4 C5 C6 . . . . 179.0(2) ?
C4 C5 C6 C1 . . . . 0.6(4) ?
C2 C1 C6 C5 . . . . -0.1(4) ?
C7 C1 C6 C5 . . . . 179.2(2) ?
C2 C1 C7 O1 . . . . 1.6(4) ?
C6 C1 C7 O1 . . . . -177.7(2) ?
C2 C1 C7 C8 . . . . -177.9(2) ?
C6 C1 C7 C8 . . . . 2.8(3) ?
O1 C7 C8 C9 . . . . 105.8(3) ?
C1 C7 C8 C9 . . . . -74.8(3) ?
O1 C7 C8 C11 . . . . -18.6(3) ?
C1 C7 C8 C11 . . . . 160.9(2) ?
C7 C8 C9 O3 . . . . 162.1(3) ?
C11 C8 C9 O3 . . . . -69.4(3) ?
C7 C8 C9 O2 . . . . -19.6(3) ?
C11 C8 C9 O2 . . . . 108.9(2) ?
C9 C8 C11 N2 . . . . -39.6(3) ?
C7 C8 C11 N2 . . . . 86.9(2) ?
C9 C8 C11 C16 . . . . -171.7(2) ?
C7 C8 C11 C16 . . . . -45.2(3) ?
C9 C8 C11 C12 . . . . 71.1(2) ?
C7 C8 C11 C12 . . . . -162.42(19) ?
N2 C11 C12 O4 . . . . 171.7(2) ?
C16 C11 C12 O4 . . . . -69.6(3) ?
C8 C11 C12 O4 . . . . 52.5(3) ?
N2 C11 C12 N1 . . . . -9.8(2) ?
C16 C11 C12 N1 . . . . 108.9(2) ?
C8 C11 C12 N1 . . . . -129.0(2) ?
N2 C11 C16 C21 . . . . -169.5(2) ?
C12 C11 C16 C21 . . . . 80.4(3) ?
C8 C11 C16 C21 . . . . -37.2(3) ?
N2 C11 C16 C17 . . . . 15.7(3) ?
C12 C11 C16 C17 . . . . -94.4(3) ?
C8 C11 C16 C17 . . . . 148.0(2) ?
C21 C16 C17 C18 . . . . 1.7(4) ?
C11 C16 C17 C18 . . . . 176.6(2) ?
C16 C17 C18 C19 . . . . -0.2(4) ?
C17 C18 C19 C20 . . . . -1.2(5) ?
C18 C19 C20 C21 . . . . 1.1(5) ?
C19 C20 C21 C16 . . . . 0.3(5) ?
C17 C16 C21 C20 . . . . -1.7(4) ?
C11 C16 C21 C20 . . . . -176.6(3) ?
O4 C12 N1 C13 . . . . -173.5(3) ?
C11 C12 N1 C13 . . . . 8.1(3) ?
O4 C12 N1 C14 . . . . 0.5(4) ?
C11 C12 N1 C14 . . . . -178.0(3) ?
O5 C13 N1 C12 . . . . 176.9(3) ?
N2 C13 N1 C12 . . . . -2.7(3) ?
O5 C13 N1 C14 . . . . 2.9(5) ?
N2 C13 N1 C14 . . . . -176.7(3) ?
O5 C13 N2 C11 . . . . 176.0(3) ?
N1 C13 N2 C11 . . . . -4.4(3) ?
O5 C13 N2 C15 . . . . 3.3(5) ?
N1 C13 N2 C15 . . . . -177.1(2) ?
C16 C11 N2 C13 . . . . -104.7(2) ?
C12 C11 N2 C13 . . . . 8.7(3) ?
C8 C11 N2 C13 . . . . 122.9(2) ?
C16 C11 N2 C15 . . . . 67.5(3) ?
C12 C11 N2 C15 . . . . -179.1(2) ?
C8 C11 N2 C15 . . . . -64.9(3) ?
O3 C9 O2 C10 . . . . 3.8(4) ?
C8 C9 O2 C10 . . . . -174.4(3) ?
